data_7031059
loop_
_publ_author_name
'Sindlinger, Christian P.'
'Stasch, Andreas'

_publ_section_title
;
 Syntheses, structures and flexible coordination of sterically demanding
 di- and &quot;tri&quot;-lithiated methandiides.
;
_journal_issue 38
_journal_name_full 'Dalton transactions (Cambridge, England : 2003)'
_journal_page_first 14334
_journal_page_last 14345
_journal_paper_doi 10.1039/c4dt01185f
_journal_volume 43
_journal_year 2014
_chemical_formula_sum 'C112 H122 Li6 N4 P4'
_chemical_formula_weight 1689.66
_chemical_name_systematic
; 
 ? 
;
_space_group_IT_number 15
_symmetry_cell_setting monoclinic
_symmetry_space_group_name_Hall '-C 2yc'
_symmetry_space_group_name_H-M 'C 1 2/c 1'
_atom_sites_solution_hydrogens geom
_atom_sites_solution_primary direct
_atom_sites_solution_secondary difmap
_audit_creation_method SHELXL-97
_cell_angle_alpha 90.00
_cell_angle_beta 113.68(3)
_cell_angle_gamma 90.00
_cell_formula_units_Z 4
_cell_length_a 21.829(4)
_cell_length_b 19.195(4)
_cell_length_c 24.702(5)
_cell_measurement_reflns_used 36006
_cell_measurement_temperature 100(2)
_cell_measurement_theta_max 28.61
_cell_measurement_theta_min 1.47
_cell_volume 9479(4)
_computing_cell_refinement 'XDS (Kabsch, 1993)'
_computing_data_collection 'BluIce (McPhillips, 2002)'
_computing_data_reduction 'XDS (Kabsch, 1993)'
_computing_molecular_graphics 'X-Seed (Barbour, 1999)'
_computing_publication_material 'CIFTAB (Sheldrick, 1997)'
_computing_structure_refinement 'SHELXL-97 (Sheldrick, 1997)'
_computing_structure_solution 'SHELXS-97 (Sheldrick, 1990)'
_diffrn_ambient_temperature 100(2)
_diffrn_measured_fraction_theta_full 0.944
_diffrn_measured_fraction_theta_max 0.944
_diffrn_measurement_device_type 'ADSC quantum 210r'
_diffrn_measurement_method 'f\ scan'
_diffrn_radiation_monochromator 'Silicon Double Crystal'
_diffrn_radiation_source 'Australian Synchrotron'
_diffrn_radiation_type synchrotron
_diffrn_radiation_wavelength 0.71070
_diffrn_reflns_av_R_equivalents 0.0747
_diffrn_reflns_av_sigmaI/netI 0.0553
_diffrn_reflns_limit_h_max 25
_diffrn_reflns_limit_h_min -25
_diffrn_reflns_limit_k_max 22
_diffrn_reflns_limit_k_min -22
_diffrn_reflns_limit_l_max 29
_diffrn_reflns_limit_l_min -29
_diffrn_reflns_number 29992
_diffrn_reflns_theta_full 25.00
_diffrn_reflns_theta_max 25.00
_diffrn_reflns_theta_min 1.47
_exptl_absorpt_coefficient_mu 0.131
_exptl_absorpt_correction_T_max 0.9974
_exptl_absorpt_correction_T_min 0.9896
_exptl_absorpt_correction_type multi-scan
_exptl_absorpt_process_details 'XDS (Kabsch, 1993)'
_exptl_crystal_colour colourless
_exptl_crystal_density_diffrn 1.184
_exptl_crystal_density_method 'not measured'
_exptl_crystal_description needle
_exptl_crystal_F_000 3600
_exptl_crystal_size_max 0.08
_exptl_crystal_size_mid 0.03
_exptl_crystal_size_min 0.02
_refine_diff_density_max 0.411
_refine_diff_density_min -0.442
_refine_diff_density_rms 0.090
_refine_ls_extinction_coef 0.0037(2)
_refine_ls_extinction_expression Fc^*^=kFc[1+0.001xFc^2^\l^3^/sin(2\q)]^-1/4^
_refine_ls_extinction_method SHELXL
_refine_ls_goodness_of_fit_ref 1.332
_refine_ls_hydrogen_treatment constr
_refine_ls_matrix_type full
_refine_ls_number_parameters 677
_refine_ls_number_reflns 7885
_refine_ls_number_restraints 76
_refine_ls_restrained_S_all 1.329
_refine_ls_R_factor_all 0.1264
_refine_ls_R_factor_gt 0.1083
_refine_ls_shift/su_max 0.000
_refine_ls_shift/su_mean 0.000
_refine_ls_structure_factor_coef Fsqd
_refine_ls_weighting_details 'calc w=1/[\s^2^(Fo^2^)+(0.0000P)^2^+129.4172P] where P=(Fo^2^+2Fc^2^)/3'
_refine_ls_weighting_scheme calc
_refine_ls_wR_factor_gt 0.2421
_refine_ls_wR_factor_ref 0.2489
_reflns_number_gt 6453
_reflns_number_total 7885
_reflns_threshold_expression >2sigma(I)
_cod_data_source_file c4dt01185f2.cif
_cod_data_source_block compound8'
_cod_depositor_comments 'Adding full bibliography for 7031052--7031060.cif.'
_cod_original_cell_volume 9479(3)
_cod_original_sg_symbol_H-M 'C 2/c'
_cod_database_code 7031059

loop_
_symmetry_equiv_pos_as_xyz
'x, y, z'
'-x, y, -z+1/2'
'x+1/2, y+1/2, z'
'-x+1/2, y+1/2, -z+1/2'
'-x, -y, -z'
'x, -y, z-1/2'
'-x+1/2, -y+1/2, -z'
'x+1/2, -y+1/2, z-1/2'

loop_
_atom_site_label
_atom_site_type_symbol
_atom_site_fract_x
_atom_site_fract_y
_atom_site_fract_z
_atom_site_U_iso_or_equiv
_atom_site_adp_type
_atom_site_occupancy
_atom_site_symmetry_multiplicity
_atom_site_calc_flag
_atom_site_refinement_flags
_atom_site_disorder_assembly
_atom_site_disorder_group
P1 P 0.44846(7) 0.20786(8) 0.13602(6) 0.0135(4) Uani 1 1 d . . .
N1 N 0.4880(2) 0.1379(3) 0.1726(2) 0.0158(11) Uani 1 1 d . . .
C1 C 0.4977(3) 0.2763(3) 0.1711(2) 0.0131(12) Uani 1 1 d . . .
Li1 Li 0.4664(11) 0.1287(12) 0.2410(11) 0.030(5) Uani 0.50 1 d P . .
C62 C 0.4627(13) 0.7940(14) 0.3036(8) 0.135(18) Uani 0.50 1 d PD A -1
H62 H 0.4652 0.8041 0.3420 0.162 Uiso 0.50 1 calc PR A -1
P2 P 0.51730(7) 0.35115(8) 0.14505(6) 0.0134(4) Uani 1 1 d . . .
N2 N 0.5349(2) 0.4101(3) 0.1969(2) 0.0177(11) Uani 1 1 d . . .
C2 C 0.3663(3) 0.2167(3) 0.1397(3) 0.0176(13) Uani 1 1 d . . .
Li2 Li 0.4299(6) 0.1970(6) 0.2876(6) 0.043(4) Uani 1 1 d . . .
C3 C 0.3675(3) 0.2140(4) 0.1980(3) 0.0272(15) Uani 1 1 d . . .
Li3 Li 0.4399(5) 0.3019(6) 0.2332(5) 0.026(2) Uani 1 1 d . . .
C4 C 0.3048(3) 0.2214(4) 0.2002(3) 0.0297(16) Uani 1 1 d . . .
H4 H 0.3023 0.2198 0.2377 0.036 Uiso 1 1 calc R . .
Li4 Li 0.5000 0.4458(7) 0.2500 0.025(3) Uani 1 2 d S . .
C5 C 0.2449(3) 0.2311(3) 0.1495(3) 0.0240(15) Uani 1 1 d . . .
H5 H 0.2033 0.2341 0.1532 0.029 Uiso 1 1 calc R . .
C6 C 0.2473(3) 0.2362(3) 0.0945(3) 0.0221(14) Uani 1 1 d . . .
H6 H 0.2075 0.2444 0.0603 0.027 Uiso 1 1 calc R . .
C7 C 0.3081(3) 0.2293(3) 0.0898(3) 0.0169(12) Uani 1 1 d . . .
H7 H 0.3101 0.2331 0.0522 0.020 Uiso 1 1 calc R . .
C8 C 0.4283(3) 0.1905(3) 0.0573(3) 0.0163(12) Uani 1 1 d . . .
C9 C 0.3820(3) 0.1386(3) 0.0283(3) 0.0208(13) Uani 1 1 d . . .
H9 H 0.3602 0.1141 0.0489 0.025 Uiso 1 1 calc R . .
C10 C 0.3677(3) 0.1227(4) -0.0299(3) 0.0283(15) Uani 1 1 d . . .
H10 H 0.3368 0.0865 -0.0488 0.034 Uiso 1 1 calc R . .
C11 C 0.3978(3) 0.1587(4) -0.0614(3) 0.0310(16) Uani 1 1 d . . .
H11 H 0.3863 0.1488 -0.1020 0.037 Uiso 1 1 calc R . .
C12 C 0.4443(4) 0.2088(4) -0.0331(3) 0.0314(16) Uani 1 1 d . . .
H12 H 0.4659 0.2331 -0.0540 0.038 Uiso 1 1 calc R . .
C13 C 0.4605(3) 0.2246(3) 0.0264(3) 0.0201(13) Uani 1 1 d . . .
H13 H 0.4935 0.2588 0.0457 0.024 Uiso 1 1 calc R . .
C14 C 0.4516(3) 0.3777(3) 0.0739(3) 0.0172(13) Uani 1 1 d . . .
C15 C 0.3863(3) 0.3768(3) 0.0700(3) 0.0202(13) Uani 1 1 d . . .
H15 H 0.3783 0.3643 0.1038 0.024 Uiso 1 1 calc R . .
C16 C 0.3324(3) 0.3936(3) 0.0180(3) 0.0292(16) Uani 1 1 d . . .
H16 H 0.2883 0.3943 0.0168 0.035 Uiso 1 1 calc R . .
C17 C 0.3433(3) 0.4093(4) -0.0324(3) 0.0342(17) Uani 1 1 d . . .
H17 H 0.3065 0.4196 -0.0685 0.041 Uiso 1 1 calc R . .
C18 C 0.4071(4) 0.4101(4) -0.0299(3) 0.0316(16) Uani 1 1 d . . .
H18 H 0.4145 0.4210 -0.0643 0.038 Uiso 1 1 calc R . .
C19 C 0.4616(3) 0.3949(4) 0.0232(3) 0.0289(16) Uani 1 1 d . . .
H19 H 0.5058 0.3963 0.0247 0.035 Uiso 1 1 calc R . .
C20 C 0.5909(3) 0.3471(3) 0.1261(2) 0.0156(12) Uani 1 1 d . . .
C21 C 0.6135(3) 0.4061(4) 0.1057(3) 0.0235(14) Uani 1 1 d . . .
H21 H 0.5895 0.4486 0.1001 0.028 Uiso 1 1 calc R . .
C22 C 0.6701(3) 0.4033(4) 0.0935(3) 0.0322(17) Uani 1 1 d . . .
H22 H 0.6839 0.4435 0.0789 0.039 Uiso 1 1 calc R . .
C23 C 0.7063(3) 0.3428(4) 0.1025(3) 0.0361(18) Uani 1 1 d . . .
H23 H 0.7453 0.3411 0.0945 0.043 Uiso 1 1 calc R . .
C24 C 0.6858(4) 0.2846(4) 0.1231(3) 0.0346(17) Uani 1 1 d . . .
H24 H 0.7108 0.2427 0.1295 0.042 Uiso 1 1 calc R . .
C25 C 0.6286(3) 0.2871(3) 0.1347(3) 0.0241(14) Uani 1 1 d . . .
H25 H 0.6150 0.2465 0.1489 0.029 Uiso 1 1 calc R . .
C26 C 0.4808(3) 0.0703(3) 0.1453(3) 0.0159(12) Uani 1 1 d . B .
C27 C 0.4356(3) 0.0200(3) 0.1488(3) 0.0239(14) Uani 1 1 d D . .
C28 C 0.4336(4) -0.0454(4) 0.1239(3) 0.041(2) Uani 1 1 d . B .
H28 H 0.4026 -0.0793 0.1256 0.050 Uiso 1 1 calc R . .
C29 C 0.4762(5) -0.0616(4) 0.0968(4) 0.055(3) Uani 1 1 d . . .
H29 H 0.4747 -0.1066 0.0804 0.066 Uiso 1 1 calc R B .
C30 C 0.5204(5) -0.0132(4) 0.0936(3) 0.042(2) Uani 1 1 d . B .
H30 H 0.5492 -0.0250 0.0746 0.050 Uiso 1 1 calc R . .
C31 C 0.5242(3) 0.0526(3) 0.1173(3) 0.0207(14) Uani 1 1 d . . .
C32 C 0.3923(8) 0.0363(17) 0.1826(7) 0.028(8) Uani 0.50 1 d PD B 1
H32 H 0.4110 0.0801 0.2049 0.033 Uiso 0.50 1 calc PR B 1
C33 C 0.4008(16) -0.0196(15) 0.2299(12) 0.011(7) Uani 0.50 1 d PDU B 1
H33A H 0.3895 -0.0654 0.2111 0.016 Uiso 0.50 1 calc PR B 1
H33B H 0.3711 -0.0090 0.2498 0.016 Uiso 0.50 1 calc PR B 1
H33C H 0.4473 -0.0198 0.2590 0.016 Uiso 0.50 1 calc PR B 1
C34 C 0.3172(6) 0.0506(8) 0.1472(7) 0.025(3) Uani 0.50 1 d PDU B 1
H34A H 0.3118 0.0891 0.1196 0.037 Uiso 0.50 1 calc PR B 1
H34B H 0.2965 0.0631 0.1745 0.037 Uiso 0.50 1 calc PR B 1
H34C H 0.2956 0.0087 0.1251 0.037 Uiso 0.50 1 calc PR B 1
C35 C 0.5758(3) 0.1034(3) 0.1148(3) 0.0193(13) Uani 1 1 d . B .
H35 H 0.5594 0.1514 0.1172 0.023 Uiso 1 1 calc R . .
C36 C 0.6428(3) 0.0937(3) 0.1680(3) 0.0297(16) Uani 1 1 d . . .
H36A H 0.6364 0.1013 0.2046 0.045 Uiso 1 1 calc R B .
H36B H 0.6753 0.1274 0.1656 0.045 Uiso 1 1 calc R . .
H36C H 0.6593 0.0463 0.1677 0.045 Uiso 1 1 calc R . .
C37 C 0.5863(4) 0.0988(3) 0.0574(3) 0.0340(18) Uani 1 1 d . . .
H37A H 0.6074 0.0542 0.0560 0.051 Uiso 1 1 calc R B .
H37B H 0.6152 0.1371 0.0558 0.051 Uiso 1 1 calc R . .
H37C H 0.5430 0.1021 0.0237 0.051 Uiso 1 1 calc R . .
C38 C 0.5701(3) 0.4734(3) 0.1972(3) 0.0157(12) Uani 1 1 d . . .
C39 C 0.5359(3) 0.5342(3) 0.1708(3) 0.0239(14) Uani 1 1 d . . .
C40 C 0.5721(4) 0.5968(4) 0.1756(3) 0.0318(17) Uani 1 1 d . . .
H40 H 0.5491 0.6383 0.1580 0.038 Uiso 1 1 calc R . .
C41 C 0.6409(4) 0.5976(4) 0.2057(3) 0.0376(18) Uani 1 1 d . . .
H41 H 0.6652 0.6393 0.2079 0.045 Uiso 1 1 calc R . .
C42 C 0.6743(4) 0.5375(3) 0.2325(3) 0.0289(15) Uani 1 1 d . . .
H42 H 0.7216 0.5387 0.2533 0.035 Uiso 1 1 calc R . .
C43 C 0.6407(3) 0.4761(3) 0.2297(3) 0.0192(13) Uani 1 1 d . . .
C44 C 0.4604(3) 0.5377(3) 0.1379(3) 0.0269(15) Uani 1 1 d . . .
H44 H 0.4424 0.4894 0.1361 0.032 Uiso 1 1 calc R . .
C45 C 0.4279(4) 0.5838(4) 0.1691(3) 0.0408(19) Uani 1 1 d . . .
H45A H 0.4383 0.5657 0.2089 0.061 Uiso 1 1 calc R . .
H45B H 0.3793 0.5841 0.1465 0.061 Uiso 1 1 calc R . .
H45C H 0.4452 0.6314 0.1719 0.061 Uiso 1 1 calc R . .
C46 C 0.4392(4) 0.5636(5) 0.0741(3) 0.043(2) Uani 1 1 d . . .
H46A H 0.4532 0.6122 0.0745 0.065 Uiso 1 1 calc R . .
H46B H 0.3905 0.5604 0.0533 0.065 Uiso 1 1 calc R . .
H46C H 0.4605 0.5348 0.0537 0.065 Uiso 1 1 calc R . .
C47 C 0.6799(3) 0.4134(3) 0.2644(3) 0.0213(13) Uani 1 1 d . . .
H47 H 0.6531 0.3708 0.2465 0.026 Uiso 1 1 calc R . .
C48 C 0.6852(5) 0.4190(5) 0.3273(3) 0.048(2) Uani 1 1 d . . .
H48A H 0.7140 0.4584 0.3470 0.072 Uiso 1 1 calc R . .
H48B H 0.7044 0.3759 0.3487 0.072 Uiso 1 1 calc R . .
H48C H 0.6405 0.4262 0.3269 0.072 Uiso 1 1 calc R . .
C49 C 0.7485(3) 0.4036(4) 0.2639(3) 0.0305(16) Uani 1 1 d . . .
H49A H 0.7450 0.4055 0.2231 0.046 Uiso 1 1 calc R . .
H49B H 0.7667 0.3583 0.2812 0.046 Uiso 1 1 calc R . .
H49C H 0.7784 0.4408 0.2871 0.046 Uiso 1 1 calc R . .
C51 C 0.2585(15) 0.8230(10) -0.0137(12) 0.085(17) Uani 0.50 1 d PD C -1
C52 C 0.3151(13) 0.7891(10) 0.0262(12) 0.065(11) Uani 0.50 1 d PD C -1
H52 H 0.3570 0.8123 0.0416 0.078 Uiso 0.50 1 calc PR C -1
C53 C 0.3098(11) 0.7212(10) 0.0433(14) 0.075(14) Uani 0.50 1 d PD C -1
H53 H 0.3486 0.6976 0.0697 0.090 Uiso 0.50 1 calc PR C -1
C54 C 0.2483(12) 0.6877(11) 0.0220(14) 0.065(11) Uani 0.50 1 d PD C -1
H54 H 0.2448 0.6417 0.0347 0.078 Uiso 0.50 1 calc PR C -1
C55 C 0.1919(12) 0.7215(13) -0.0179(14) 0.101(18) Uani 0.50 1 d PD C -1
H55 H 0.1493 0.6997 -0.0311 0.121 Uiso 0.50 1 calc PR C -1
C56 C 0.1982(14) 0.7873(13) -0.0385(14) 0.11(2) Uani 0.50 1 d PD C -1
H56 H 0.1612 0.8080 -0.0696 0.128 Uiso 0.50 1 calc PR C -1
C57 C 0.2591(11) 0.8979(9) -0.0346(10) 0.079(7) Uani 0.50 1 d PD C -1
H57A H 0.2621 0.8975 -0.0732 0.118 Uiso 0.50 1 calc PR C -1
H57B H 0.2977 0.9227 -0.0059 0.118 Uiso 0.50 1 calc PR C -1
H57C H 0.2178 0.9215 -0.0382 0.118 Uiso 0.50 1 calc PR C -1
C61 C 0.4011(11) 0.7809(18) 0.2576(11) 0.095(10) Uani 0.50 1 d PDU A -1
H61 H 0.3617 0.7788 0.2651 0.113 Uiso 0.50 1 calc PR A -1
C64 C 0.5775(12) 0.788(2) 0.2201(17) 0.082(9) Uani 0.50 1 d PDU A -1
H64A H 0.6179 0.7759 0.2551 0.124 Uiso 0.50 1 calc PR A -1
H64B H 0.5818 0.8348 0.2069 0.124 Uiso 0.50 1 calc PR A -1
H64C H 0.5720 0.7544 0.1884 0.124 Uiso 0.50 1 calc PR A -1
C58 C 0.5164(8) 0.7842(9) 0.2357(8) 0.077(9) Uani 0.50 1 d PD A -1
C59 C 0.4547(9) 0.7725(12) 0.1897(6) 0.106(13) Uani 0.50 1 d PDU A -1
H59 H 0.4518 0.7658 0.1506 0.127 Uiso 0.50 1 calc PR A -1
C32A C 0.3855(6) 0.0281(18) 0.1770(7) 0.040(10) Uani 0.50 1 d PD B 2
H32A H 0.3862 0.0769 0.1915 0.047 Uiso 0.50 1 calc PR B 2
C33A C 0.399(3) -0.024(2) 0.2277(18) 0.049(16) Uani 0.50 1 d PDU B 2
H33D H 0.3791 -0.0694 0.2112 0.073 Uiso 0.50 1 calc PR B 2
H33E H 0.3783 -0.0071 0.2540 0.073 Uiso 0.50 1 calc PR B 2
H33F H 0.4470 -0.0295 0.2500 0.073 Uiso 0.50 1 calc PR B 2
C34A C 0.3163(7) 0.0109(11) 0.1285(8) 0.044(5) Uani 0.50 1 d PD B 2
H34D H 0.3093 0.0381 0.0930 0.066 Uiso 0.50 1 calc PR B 2
H34E H 0.2815 0.0224 0.1426 0.066 Uiso 0.50 1 calc PR B 2
H34F H 0.3141 -0.0389 0.1192 0.066 Uiso 0.50 1 calc PR B 2
C60 C 0.3971(7) 0.7707(9) 0.2007(9) 0.077(7) Uani 0.50 1 d PD A -1
H60 H 0.3549 0.7625 0.1692 0.093 Uiso 0.50 1 calc PR A -1
C63 C 0.5206(11) 0.7923(14) 0.2930(7) 0.099(12) Uani 0.50 1 d PD A -1
H63 H 0.5631 0.7967 0.3250 0.118 Uiso 0.50 1 calc PR A -1

loop_
_atom_site_aniso_label
_atom_site_aniso_U_11
_atom_site_aniso_U_22
_atom_site_aniso_U_33
_atom_site_aniso_U_23
_atom_site_aniso_U_13
_atom_site_aniso_U_12
P1 0.0110(7) 0.0185(8) 0.0090(8) 0.0022(6) 0.0020(6) -0.0014(6)
N1 0.015(2) 0.019(3) 0.012(3) 0.000(2) 0.005(2) 0.001(2)
C1 0.019(3) 0.010(3) 0.011(3) 0.001(2) 0.007(2) -0.001(2)
Li1 0.025(11) 0.037(13) 0.029(13) -0.018(10) 0.011(10) -0.022(10)
C62 0.30(6) 0.035(13) 0.10(3) 0.008(16) 0.11(4) 0.00(3)
P2 0.0123(7) 0.0180(8) 0.0095(8) 0.0035(6) 0.0040(6) -0.0001(6)
N2 0.017(2) 0.023(3) 0.014(3) 0.002(2) 0.007(2) -0.003(2)
C2 0.013(3) 0.020(3) 0.019(3) -0.005(2) 0.005(3) -0.008(2)
Li2 0.015(5) 0.032(7) 0.056(9) 0.023(6) -0.014(6) -0.009(5)
C3 0.020(3) 0.046(4) 0.015(4) -0.010(3) 0.006(3) -0.016(3)
Li3 0.024(6) 0.025(6) 0.022(6) 0.009(4) 0.002(5) -0.006(4)
C4 0.032(4) 0.038(4) 0.026(4) -0.012(3) 0.019(3) -0.016(3)
Li4 0.038(9) 0.008(7) 0.037(10) 0.000 0.024(8) 0.000
C5 0.017(3) 0.022(3) 0.037(4) -0.012(3) 0.015(3) -0.006(3)
C6 0.012(3) 0.017(3) 0.032(4) -0.007(3) 0.004(3) 0.000(2)
C7 0.018(3) 0.015(3) 0.016(3) -0.004(2) 0.006(3) -0.003(2)
C8 0.016(3) 0.022(3) 0.008(3) -0.001(2) 0.002(2) 0.005(2)
C9 0.017(3) 0.024(3) 0.018(4) 0.000(3) 0.003(3) 0.003(2)
C10 0.025(3) 0.033(4) 0.018(4) -0.008(3) 0.000(3) 0.002(3)
C11 0.031(4) 0.044(4) 0.014(4) -0.005(3) 0.005(3) 0.009(3)
C12 0.032(4) 0.050(5) 0.014(4) 0.006(3) 0.012(3) 0.004(3)
C13 0.020(3) 0.020(3) 0.019(4) -0.001(2) 0.007(3) 0.003(2)
C14 0.018(3) 0.017(3) 0.015(3) 0.006(2) 0.004(3) 0.002(2)
C15 0.017(3) 0.016(3) 0.023(4) 0.002(2) 0.005(3) 0.000(2)
C16 0.018(3) 0.027(4) 0.033(4) 0.007(3) 0.000(3) -0.001(3)
C17 0.028(4) 0.030(4) 0.027(4) 0.010(3) -0.007(3) -0.001(3)
C18 0.036(4) 0.037(4) 0.014(4) 0.006(3) 0.002(3) -0.002(3)
C19 0.025(3) 0.038(4) 0.022(4) 0.009(3) 0.009(3) 0.001(3)
C20 0.017(3) 0.021(3) 0.011(3) -0.006(2) 0.006(3) -0.004(2)
C21 0.022(3) 0.031(4) 0.019(4) 0.004(3) 0.009(3) 0.003(3)
C22 0.028(4) 0.048(5) 0.030(4) 0.008(3) 0.020(3) -0.005(3)
C23 0.024(4) 0.053(5) 0.039(5) -0.006(4) 0.020(3) -0.007(3)
C24 0.034(4) 0.034(4) 0.045(5) -0.007(3) 0.026(4) 0.001(3)
C25 0.025(3) 0.025(3) 0.030(4) -0.008(3) 0.018(3) -0.004(3)
C26 0.016(3) 0.017(3) 0.011(3) -0.001(2) 0.001(2) -0.001(2)
C27 0.019(3) 0.026(3) 0.021(4) 0.002(3) 0.002(3) -0.012(3)
C28 0.060(5) 0.030(4) 0.035(5) -0.010(3) 0.021(4) -0.036(4)
C29 0.107(8) 0.032(4) 0.041(5) -0.027(4) 0.046(6) -0.038(5)
C30 0.081(6) 0.027(4) 0.038(5) -0.011(3) 0.044(5) -0.013(4)
C31 0.033(4) 0.016(3) 0.017(3) -0.007(2) 0.014(3) -0.003(3)
C32 0.017(11) 0.043(17) 0.020(14) 0.011(10) 0.004(9) -0.014(10)
C33 0.013(8) 0.008(8) 0.014(8) -0.005(4) 0.007(5) -0.003(4)
C34 0.023(5) 0.020(5) 0.027(5) -0.003(4) 0.006(4) -0.002(4)
C35 0.029(3) 0.011(3) 0.023(4) -0.004(2) 0.015(3) 0.000(2)
C36 0.026(3) 0.022(3) 0.041(4) 0.010(3) 0.014(3) 0.005(3)
C37 0.059(5) 0.016(3) 0.044(5) -0.002(3) 0.038(4) 0.001(3)
C38 0.023(3) 0.016(3) 0.010(3) -0.001(2) 0.009(3) -0.004(2)
C39 0.036(4) 0.022(3) 0.017(4) 0.010(3) 0.014(3) 0.005(3)
C40 0.050(5) 0.021(4) 0.027(4) 0.014(3) 0.018(4) 0.004(3)
C41 0.048(5) 0.026(4) 0.042(5) 0.007(3) 0.022(4) -0.006(3)
C42 0.029(4) 0.026(4) 0.030(4) 0.002(3) 0.010(3) -0.003(3)
C43 0.024(3) 0.019(3) 0.014(3) 0.000(2) 0.007(3) -0.007(2)
C44 0.033(4) 0.026(4) 0.026(4) 0.006(3) 0.015(3) 0.012(3)
C45 0.050(5) 0.042(5) 0.037(5) 0.015(4) 0.024(4) 0.022(4)
C46 0.042(5) 0.060(5) 0.028(5) 0.017(4) 0.015(4) 0.018(4)
C47 0.020(3) 0.023(3) 0.021(4) 0.002(3) 0.008(3) -0.004(3)
C48 0.065(6) 0.053(5) 0.033(5) 0.017(4) 0.026(4) 0.036(4)
C49 0.026(3) 0.030(4) 0.036(4) 0.001(3) 0.013(3) -0.007(3)
C51 0.16(4) 0.059(16) 0.05(2) 0.036(15) 0.05(2) 0.08(2)
C52 0.12(3) 0.042(12) 0.051(18) 0.029(11) 0.059(18) 0.037(15)
C53 0.060(18) 0.12(3) 0.07(3) -0.01(2) 0.055(19) -0.01(2)
C54 0.042(14) 0.12(3) 0.047(19) -0.013(17) 0.028(14) -0.009(17)
C55 0.044(16) 0.22(5) 0.05(2) -0.02(3) 0.034(17) 0.03(2)
C56 0.17(5) 0.12(3) 0.026(19) 0.036(19) 0.04(2) 0.13(3)
C57 0.059(13) 0.092(18) 0.097(18) 0.010(14) 0.043(13) 0.002(12)
C61 0.096(11) 0.088(11) 0.097(11) 0.004(5) 0.037(6) -0.002(5)
C64 0.082(9) 0.077(10) 0.084(10) -0.003(5) 0.029(6) 0.001(5)
C58 0.14(3) 0.018(10) 0.056(19) -0.012(10) 0.023(15) -0.019(13)
C59 0.107(14) 0.103(14) 0.107(14) 0.000(5) 0.041(7) -0.002(5)
C32A 0.020(12) 0.025(12) 0.08(3) 0.020(13) 0.029(14) 0.009(11)
C33A 0.049(16) 0.048(17) 0.050(16) -0.002(5) 0.021(8) -0.002(5)
C34A 0.019(7) 0.075(14) 0.035(10) 0.027(9) 0.008(7) -0.001(8)
C60 0.084(16) 0.029(10) 0.14(2) 0.008(12) 0.063(16) 0.010(10)
C63 0.17(3) 0.056(17) 0.08(2) -0.051(17) 0.07(3) -0.06(2)

loop_
_atom_type_symbol
_atom_type_description
_atom_type_scat_dispersion_real
_atom_type_scat_dispersion_imag
_atom_type_scat_source
C C 0.0033 0.0016 'International Tables Vol C Tables 4.2.6.8 and 6.1.1.4'
H H 0.0000 0.0000 'International Tables Vol C Tables 4.2.6.8 and 6.1.1.4'
Li Li -0.0003 0.0001 'International Tables Vol C Tables 4.2.6.8 and 6.1.1.4'
N N 0.0061 0.0033 'International Tables Vol C Tables 4.2.6.8 and 6.1.1.4'
P P 0.1023 0.0942 'International Tables Vol C Tables 4.2.6.8 and 6.1.1.4'

loop_
_geom_angle_atom_site_label_1
_geom_angle_atom_site_label_2
_geom_angle_atom_site_label_3
_geom_angle
_geom_angle_site_symmetry_1
_geom_angle_site_symmetry_3
N1 P1 C1 105.4(3) . .
N1 P1 C2 110.7(3) . .
C1 P1 C2 109.5(3) . .
N1 P1 C8 106.3(3) . .
C1 P1 C8 120.8(3) . .
C2 P1 C8 104.1(3) . .
C26 N1 P1 122.7(4) . .
C26 N1 Li1 107.9(7) . .
P1 N1 Li1 107.1(8) . .
C26 N1 Li1 109.8(8) . 2_655
P1 N1 Li1 126.2(7) . 2_655
Li1 N1 Li1 40.5(12) . 2_655
C26 N1 Li2 130.1(5) . 2_655
P1 N1 Li2 88.6(4) . 2_655
Li1 N1 Li2 96.1(8) . 2_655
Li1 N1 Li2 63.7(9) 2_655 2_655
P2 C1 P1 131.8(4) . .
P2 C1 Li2 122.2(5) . 2_655
P1 C1 Li2 83.6(4) . 2_655
P2 C1 Li3 94.3(4) . 2_655
P1 C1 Li3 134.0(4) . 2_655
Li2 C1 Li3 68.6(5) 2_655 2_655
P2 C1 Li3 110.3(4) . .
P1 C1 Li3 95.6(4) . .
Li2 C1 Li3 108.6(5) 2_655 .
Li3 C1 Li3 62.3(5) 2_655 .
N1 Li1 N1 138.1(12) . 2_655
N1 Li1 C3 92.3(10) . .
N1 Li1 C3 111.5(10) 2_655 .
C63 C62 C61 119.8(5) . .
C63 C62 H62 120.1 . .
C61 C62 H62 120.1 . .
N2 P2 C1 107.7(3) . .
N2 P2 C14 113.9(3) . .
C1 P2 C14 112.2(3) . .
N2 P2 C20 105.9(3) . .
C1 P2 C20 115.9(3) . .
C14 P2 C20 101.2(3) . .
C38 N2 P2 123.1(4) . .
C38 N2 Li4 93.1(5) . .
P2 N2 Li4 139.6(4) . .
C38 N2 Li3 134.3(4) . 2_655
P2 N2 Li3 83.6(3) . 2_655
Li4 N2 Li3 82.3(5) . 2_655
C7 C2 C3 122.6(5) . .
C7 C2 P1 122.3(4) . .
C3 C2 P1 115.0(4) . .
C7 C2 Li3 131.1(5) . .
C3 C2 Li3 53.9(4) . .
P1 C2 Li3 81.0(3) . .
N1 Li2 C3 132.3(9) 2_655 .
N1 Li2 C1 79.9(4) 2_655 2_655
C3 Li2 C1 115.7(6) . 2_655
N1 Li2 P1 40.0(2) 2_655 2_655
C3 Li2 P1 143.0(7) . 2_655
C1 Li2 P1 40.9(2) 2_655 2_655
N1 Li2 C4 152.4(7) 2_655 .
C3 Li2 C4 29.8(3) . .
C1 Li2 C4 124.3(5) 2_655 .
P1 Li2 C4 164.9(5) 2_655 .
N1 Li2 Li1 40.9(5) 2_655 2_655
C3 Li2 Li1 93.0(7) . 2_655
C1 Li2 Li1 86.5(7) 2_655 2_655
P1 Li2 Li1 62.9(6) 2_655 2_655
C4 Li2 Li1 120.3(7) . 2_655
C4 C3 C2 114.4(6) . .
C4 C3 Li2 101.8(6) . .
C2 C3 Li2 143.7(6) . .
C4 C3 Li3 117.3(6) . .
C2 C3 Li3 95.0(5) . .
Li2 C3 Li3 69.5(4) . .
C4 C3 Li1 136.0(7) . .
C2 C3 Li1 96.4(7) . .
Li2 C3 Li1 52.2(7) . .
Li3 C3 Li1 88.5(6) . .
C3 Li3 C1 106.1(5) . 2_655
C3 Li3 C1 93.9(5) . .
C1 Li3 C1 112.0(5) 2_655 .
C3 Li3 Li3 129.4(4) . 2_655
C1 Li3 Li3 61.6(5) 2_655 2_655
C1 Li3 Li3 56.0(5) . 2_655
C3 Li3 N2 141.7(5) . 2_655
C1 Li3 N2 66.6(3) 2_655 2_655
C1 Li3 N2 124.1(4) . 2_655
Li3 Li3 N2 82.0(4) 2_655 2_655
C3 Li3 C2 31.1(3) . .
C1 Li3 C2 130.6(5) 2_655 .
C1 Li3 C2 67.8(3) . .
Li3 Li3 C2 118.4(5) 2_655 .
N2 Li3 C2 157.1(5) 2_655 .
C3 Li3 P2 121.9(5) . 2_655
C1 Li3 P2 35.4(2) 2_655 2_655
C1 Li3 P2 133.8(4) . 2_655
Li3 Li3 P2 78.0(5) 2_655 2_655
N2 Li3 P2 33.77(18) 2_655 2_655
C2 Li3 P2 152.9(4) . 2_655
C3 C4 C5 123.4(6) . .
C3 C4 Li2 48.4(5) . .
C5 C4 Li2 171.6(6) . .
C3 C4 H4 118.3 . .
C5 C4 H4 118.3 . .
Li2 C4 H4 69.9 . .
N2 Li4 N2 137.5(8) . 2_655
N2 Li4 Li3 59.3(4) . 2_655
N2 Li4 Li3 81.2(5) 2_655 2_655
C6 C5 C4 119.6(6) . .
C6 C5 H5 120.2 . .
C4 C5 H5 120.2 . .
C7 C6 C5 119.4(6) . .
C7 C6 H6 120.3 . .
C5 C6 H6 120.3 . .
C6 C7 C2 120.5(6) . .
C6 C7 H7 119.8 . .
C2 C7 H7 119.8 . .
C13 C8 C9 118.4(6) . .
C13 C8 P1 122.3(5) . .
C9 C8 P1 119.2(5) . .
C10 C9 C8 120.5(6) . .
C10 C9 H9 119.7 . .
C8 C9 H9 119.7 . .
C9 C10 C11 121.0(6) . .
C9 C10 H10 119.5 . .
C11 C10 H10 119.5 . .
C12 C11 C10 118.9(6) . .
C12 C11 H11 120.5 . .
C10 C11 H11 120.5 . .
C11 C12 C13 120.8(6) . .
C11 C12 H12 119.6 . .
C13 C12 H12 119.6 . .
C8 C13 C12 120.3(6) . .
C8 C13 H13 119.9 . .
C12 C13 H13 119.9 . .
C15 C14 C19 117.9(6) . .
C15 C14 P2 116.5(4) . .
C19 C14 P2 125.5(5) . .
C16 C15 C14 121.7(6) . .
C16 C15 H15 119.1 . .
C14 C15 H15 119.1 . .
C15 C16 C17 119.5(6) . .
C15 C16 H16 120.2 . .
C17 C16 H16 120.2 . .
C18 C17 C16 119.9(6) . .
C18 C17 H17 120.1 . .
C16 C17 H17 120.1 . .
C17 C18 C19 120.3(6) . .
C17 C18 H18 119.8 . .
C19 C18 H18 119.8 . .
C14 C19 C18 120.6(6) . .
C14 C19 H19 119.7 . .
C18 C19 H19 119.7 . .
C25 C20 C21 116.9(5) . .
C25 C20 P2 121.4(5) . .
C21 C20 P2 121.5(5) . .
C22 C21 C20 121.3(6) . .
C22 C21 H21 119.4 . .
C20 C21 H21 119.4 . .
C23 C22 C21 120.2(6) . .
C23 C22 H22 119.9 . .
C21 C22 H22 119.9 . .
C22 C23 C24 119.8(6) . .
C22 C23 H23 120.1 . .
C24 C23 H23 120.1 . .
C23 C24 C25 120.1(7) . .
C23 C24 H24 120.0 . .
C25 C24 H24 120.0 . .
C20 C25 C24 121.7(6) . .
C20 C25 H25 119.1 . .
C24 C25 H25 119.1 . .
C27 C26 C31 119.1(5) . .
C27 C26 N1 122.3(5) . .
C31 C26 N1 118.4(5) . .
C28 C27 C26 119.3(6) . .
C28 C27 C32A 113.3(13) . .
C26 C27 C32A 127.4(14) . .
C28 C27 C32 120.8(14) . .
C26 C27 C32 119.8(13) . .
C32A C27 C32 8.3(19) . .
C29 C28 C27 120.7(6) . .
C29 C28 H28 119.7 . .
C27 C28 H28 119.7 . .
C30 C29 C28 120.3(7) . .
C30 C29 H29 119.9 . .
C28 C29 H29 119.9 . .
C29 C30 C31 121.3(7) . .
C29 C30 H30 119.3 . .
C31 C30 H30 119.3 . .
C30 C31 C26 119.3(6) . .
C30 C31 C35 119.3(6) . .
C26 C31 C35 121.4(5) . .
C27 C32 C34 118.6(12) . .
C27 C32 C33 111.1(18) . .
C34 C32 C33 109.4(18) . .
C27 C32 H32 105.6 . .
C34 C32 H32 105.6 . .
C33 C32 H32 105.6 . .
C31 C35 C37 113.2(5) . .
C31 C35 C36 110.9(5) . .
C37 C35 C36 110.0(6) . .
C31 C35 H35 107.5 . .
C37 C35 H35 107.5 . .
C36 C35 H35 107.5 . .
C35 C36 H36A 109.5 . .
C35 C36 H36B 109.5 . .
H36A C36 H36B 109.5 . .
C35 C36 H36C 109.5 . .
H36A C36 H36C 109.5 . .
H36B C36 H36C 109.5 . .
C35 C37 H37A 109.5 . .
C35 C37 H37B 109.5 . .
H37A C37 H37B 109.5 . .
C35 C37 H37C 109.5 . .
H37A C37 H37C 109.5 . .
H37B C37 H37C 109.5 . .
C39 C38 C43 119.0(5) . .
C39 C38 N2 121.4(5) . .
C43 C38 N2 119.3(5) . .
C38 C39 C40 119.7(6) . .
C38 C39 C44 123.1(6) . .
C40 C39 C44 117.2(6) . .
C41 C40 C39 120.2(6) . .
C41 C40 H40 119.9 . .
C39 C40 H40 119.9 . .
C42 C41 C40 119.9(7) . .
C42 C41 H41 120.1 . .
C40 C41 H41 120.1 . .
C43 C42 C41 121.5(7) . .
C43 C42 H42 119.2 . .
C41 C42 H42 119.2 . .
C42 C43 C38 119.6(6) . .
C42 C43 C47 118.7(6) . .
C38 C43 C47 121.6(5) . .
C39 C44 C45 112.4(6) . .
C39 C44 C46 112.3(6) . .
C45 C44 C46 108.7(6) . .
C39 C44 H44 107.8 . .
C45 C44 H44 107.8 . .
C46 C44 H44 107.8 . .
C44 C45 H45A 109.5 . .
C44 C45 H45B 109.5 . .
H45A C45 H45B 109.5 . .
C44 C45 H45C 109.5 . .
H45A C45 H45C 109.5 . .
H45B C45 H45C 109.5 . .
C44 C46 H46A 109.5 . .
C44 C46 H46B 109.5 . .
H46A C46 H46B 109.5 . .
C44 C46 H46C 109.5 . .
H46A C46 H46C 109.5 . .
H46B C46 H46C 109.5 . .
C49 C47 C48 110.5(6) . .
C49 C47 C43 115.3(5) . .
C48 C47 C43 108.3(5) . .
C49 C47 H47 107.5 . .
C48 C47 H47 107.5 . .
C43 C47 H47 107.5 . .
C47 C48 H48A 109.5 . .
C47 C48 H48B 109.5 . .
H48A C48 H48B 109.5 . .
C47 C48 H48C 109.5 . .
H48A C48 H48C 109.5 . .
H48B C48 H48C 109.5 . .
C47 C49 H49A 109.5 . .
C47 C49 H49B 109.5 . .
H49A C49 H49B 109.5 . .
C47 C49 H49C 109.5 . .
H49A C49 H49C 109.5 . .
H49B C49 H49C 109.5 . .
C56 C51 C52 119.7(5) . .
C56 C51 C57 116.7(18) . .
C52 C51 C57 123.6(18) . .
C53 C52 C51 119.7(5) . .
C53 C52 H52 120.1 . .
C51 C52 H52 120.1 . .
C54 C53 C52 120.3(5) . .
C54 C53 H53 119.8 . .
C52 C53 H53 119.8 . .
C53 C54 C55 119.9(5) . .
C53 C54 H54 120.1 . .
C55 C54 H54 120.1 . .
C56 C55 C54 119.6(5) . .
C56 C55 H55 120.2 . .
C54 C55 H55 120.2 . .
C55 C56 C51 120.1(6) . .
C55 C56 H56 119.9 . .
C51 C56 H56 119.9 . .
C60 C61 C62 120.0(5) . .
C60 C61 H61 120.0 . .
C62 C61 H61 120.0 . .
C63 C58 C59 119.9(5) . .
C63 C58 C64 122.9(18) . .
C59 C58 C64 117.2(17) . .
C58 C59 C60 120.0(5) . .
C58 C59 H59 120.0 . .
C60 C59 H59 120.0 . .
C27 C32A C33A 112(3) . .
C27 C32A C34A 106.4(10) . .
C33A C32A C34A 107(3) . .
C27 C32A H32A 110.4 . .
C33A C32A H32A 110.4 . .
C34A C32A H32A 110.4 . .
C32A C33A H33D 109.5 . .
C32A C33A H33E 109.5 . .
H33D C33A H33E 109.5 . .
C32A C33A H33F 109.5 . .
H33D C33A H33F 109.5 . .
H33E C33A H33F 109.5 . .
C32A C34A H34D 109.5 . .
C32A C34A H34E 109.5 . .
H34D C34A H34E 109.5 . .
C32A C34A H34F 109.5 . .
H34D C34A H34F 109.5 . .
H34E C34A H34F 109.5 . .
C61 C60 C59 120.1(5) . .
C61 C60 H60 120.0 . .
C59 C60 H60 120.0 . .
C58 C63 C62 120.0(5) . .
C58 C63 H63 120.0 . .
C62 C63 H63 120.0 . .

loop_
_geom_bond_atom_site_label_1
_geom_bond_atom_site_label_2
_geom_bond_distance
_geom_bond_site_symmetry_2
P1 N1 1.655(5) .
P1 C1 1.698(6) .
P1 C2 1.840(6) .
P1 C8 1.843(6) .
N1 C26 1.441(7) .
N1 Li1 1.94(2) .
N1 Li1 1.97(2) 2_655
N1 Li2 2.014(13) 2_655
C1 P2 1.697(5) .
C1 Li2 2.136(13) 2_655
C1 Li3 2.259(12) 2_655
C1 Li3 2.396(13) .
Li1 N1 1.97(2) 2_655
Li1 C3 2.58(3) .
C62 C63 1.390(6) .
C62 C61 1.392(6) .
C62 H62 0.9500 .
P2 N2 1.636(5) .
P2 C14 1.839(6) .
P2 C20 1.847(6) .
N2 C38 1.435(7) .
N2 Li4 1.888(7) .
N2 Li3 2.614(12) 2_655
C2 C7 1.391(8) .
C2 C3 1.431(8) .
C2 Li3 2.759(13) .
Li2 N1 2.014(13) 2_655
Li2 C3 2.107(14) .
Li2 C1 2.136(13) 2_655
Li2 P1 2.576(11) 2_655
Li2 C4 2.757(13) .
Li2 Li1 2.94(3) 2_655
C3 C4 1.399(9) .
C3 Li3 2.236(12) .
Li3 C1 2.259(12) 2_655
Li3 Li3 2.41(2) 2_655
Li3 N2 2.614(12) 2_655
Li3 P2 2.925(11) 2_655
C4 C5 1.412(10) .
C4 H4 0.9500 .
Li4 N2 1.888(7) 2_655
Li4 Li3 3.013(17) 2_655
C5 C6 1.385(9) .
C5 H5 0.9500 .
C6 C7 1.385(8) .
C6 H6 0.9500 .
C7 H7 0.9500 .
C8 C13 1.391(8) .
C8 C9 1.394(8) .
C9 C10 1.379(9) .
C9 H9 0.9500 .
C10 C11 1.388(10) .
C10 H10 0.9500 .
C11 C12 1.369(10) .
C11 H11 0.9500 .
C12 C13 1.399(9) .
C12 H12 0.9500 .
C13 H13 0.9500 .
C14 C15 1.391(8) .
C14 C19 1.393(9) .
C15 C16 1.388(9) .
C15 H15 0.9500 .
C16 C17 1.392(10) .
C16 H16 0.9500 .
C17 C18 1.370(10) .
C17 H17 0.9500 .
C18 C19 1.404(10) .
C18 H18 0.9500 .
C19 H19 0.9500 .
C20 C25 1.381(9) .
C20 C21 1.407(9) .
C21 C22 1.384(9) .
C21 H21 0.9500 .
C22 C23 1.372(11) .
C22 H22 0.9500 .
C23 C24 1.374(10) .
C23 H23 0.9500 .
C24 C25 1.390(9) .
C24 H24 0.9500 .
C25 H25 0.9500 .
C26 C27 1.410(8) .
C26 C31 1.418(8) .
C27 C28 1.390(10) .
C27 C32A 1.521(7) .
C27 C32 1.523(7) .
C28 C29 1.383(12) .
C28 H28 0.9500 .
C29 C30 1.365(11) .
C29 H29 0.9500 .
C30 C31 1.382(9) .
C30 H30 0.9500 .
C31 C35 1.511(8) .
C32 C34 1.540(7) .
C32 C33 1.541(7) .
C32 H32 1.0000 .
C33 H33A 0.9800 .
C33 H33B 0.9800 .
C33 H33C 0.9800 .
C34 H34A 0.9800 .
C34 H34B 0.9800 .
C34 H34C 0.9800 .
C35 C37 1.526(8) .
C35 C36 1.535(9) .
C35 H35 1.0000 .
C36 H36A 0.9800 .
C36 H36B 0.9800 .
C36 H36C 0.9800 .
C37 H37A 0.9800 .
C37 H37B 0.9800 .
C37 H37C 0.9800 .
C38 C39 1.398(9) .
C38 C43 1.425(8) .
C39 C40 1.416(9) .
C39 C44 1.519(9) .
C40 C41 1.383(11) .
C40 H40 0.9500 .
C41 C42 1.382(10) .
C41 H41 0.9500 .
C42 C43 1.375(9) .
C42 H42 0.9500 .
C43 C47 1.525(8) .
C44 C45 1.524(9) .
C44 C46 1.536(9) .
C44 H44 1.0000 .
C45 H45A 0.9800 .
C45 H45B 0.9800 .
C45 H45C 0.9800 .
C46 H46A 0.9800 .
C46 H46B 0.9800 .
C46 H46C 0.9800 .
C47 C49 1.514(9) .
C47 C48 1.516(9) .
C47 H47 1.0000 .
C48 H48A 0.9800 .
C48 H48B 0.9800 .
C48 H48C 0.9800 .
C49 H49A 0.9800 .
C49 H49B 0.9800 .
C49 H49C 0.9800 .
C51 C56 1.389(6) .
C51 C52 1.392(6) .
C51 C57 1.531(7) .
C52 C53 1.388(6) .
C52 H52 0.9500 .
C53 C54 1.388(6) .
C53 H53 0.9500 .
C54 C55 1.392(6) .
C54 H54 0.9500 .
C55 C56 1.389(6) .
C55 H55 0.9500 .
C56 H56 0.9500 .
C57 H57A 0.9800 .
C57 H57B 0.9800 .
C57 H57C 0.9800 .
C61 C60 1.386(6) .
C61 H61 0.9500 .
C64 C58 1.532(7) .
C64 H64A 0.9800 .
C64 H64B 0.9800 .
C64 H64C 0.9800 .
C58 C63 1.389(6) .
C58 C59 1.389(6) .
C59 C60 1.390(6) .
C59 H59 0.9500 .
C32A C33A 1.540(7) .
C32A C34A 1.540(7) .
C32A H32A 1.0000 .
C33A H33D 0.9800 .
C33A H33E 0.9800 .
C33A H33F 0.9800 .
C34A H34D 0.9800 .
C34A H34E 0.9800 .
C34A H34F 0.9800 .
C60 H60 0.9500 .
C63 H63 0.9500 .
